data_7217764
loop_
_publ_author_name
'Konstas, Kristina'
'Taupitz, Kim F.'
'Turner, David R.'
'Kennedy, Danielle F.'
'Hill, Matthew R.'

_publ_section_title
;
 A new family of zinc metal--organic framework polymorphs containing
 anthracene tetracarboxylates
;
_journal_issue 38
_journal_name_full CrystEngComm
_journal_page_first 8937
_journal_paper_doi 10.1039/C4CE00385C
_journal_volume 16
_journal_year 2014
_chemical_formula_moiety 'C34 H26 N1.33 O10.67 Zn2, 6(C3 H7 N O)'
_chemical_formula_sum 'C52 H68 N7.33 O16.67 Zn2'
_chemical_formula_weight 1193.21
_chemical_name_systematic
;
 ?
;
_space_group_crystal_system trigonal
_space_group_IT_number 167
_space_group_name_Hall '-R 3 2"c'
_space_group_name_H-M_alt 'R -3 c :H'
_symmetry_space_group_name_Hall '-R 3 2"c'
_symmetry_space_group_name_H-M 'R -3 c :H'
_atom_sites_solution_hydrogens geom
_audit_creation_method SHELXL-2013
_cell_angle_alpha 90
_cell_angle_beta 90
_cell_angle_gamma 120
_cell_formula_units_Z 18
_cell_length_a 18.5127(3)
_cell_length_b 18.5127(3)
_cell_length_c 78.4908(18)
_cell_measurement_reflns_used 9435
_cell_measurement_temperature 123(2)
_cell_measurement_theta_max 66.8075
_cell_measurement_theta_min 2.8083
_cell_volume 23296.4(8)
_computing_cell_refinement
;
CrysAlisPro, Oxford Diffraction Ltd.,
Version 1.171.34.36 (release 02-08-2010 CrysAlis171 .NET)
(compiled Aug  2 2010,13:00:58)
;
_computing_data_collection
;
CrysAlisPro, Oxford Diffraction Ltd.,
Version 1.171.34.36 (release 02-08-2010 CrysAlis171 .NET)
(compiled Aug  2 2010,13:00:58)
;
_computing_data_reduction
;
CrysAlisPro, Oxford Diffraction Ltd.,
Version 1.171.34.36 (release 02-08-2010 CrysAlis171 .NET)
(compiled Aug  2 2010,13:00:58)
;
_computing_structure_refinement 'SHELXL-2013 (Sheldrick, 2013)'
_computing_structure_solution 'SHELXS-97 (Sheldrick, 1997)'
_diffrn_ambient_temperature 123.0
_diffrn_detector_area_resol_mean 10.3389
_diffrn_measured_fraction_theta_full 0.982
_diffrn_measured_fraction_theta_max 0.996
_diffrn_measurement_device_type 'Xcalibur, Ruby, Gemini ultra'
_diffrn_measurement_method '\w scans'
_diffrn_radiation_monochromator mirror
_diffrn_radiation_source 'Enhance Ultra (Cu) X-ray Source'
_diffrn_radiation_type 'Cu K\a'
_diffrn_radiation_wavelength 1.5418
_diffrn_reflns_av_R_equivalents 0.1067
_diffrn_reflns_av_unetI/netI 0.0536
_diffrn_reflns_Laue_measured_fraction_full 0.982
_diffrn_reflns_Laue_measured_fraction_max 0.996
_diffrn_reflns_limit_h_max 21
_diffrn_reflns_limit_h_min -17
_diffrn_reflns_limit_k_max 21
_diffrn_reflns_limit_k_min -22
_diffrn_reflns_limit_l_max 93
_diffrn_reflns_limit_l_min -90
_diffrn_reflns_number 28882
_diffrn_reflns_point_group_measured_fraction_full 0.982
_diffrn_reflns_point_group_measured_fraction_max 0.996
_diffrn_reflns_theta_full 67.684
_diffrn_reflns_theta_max 67.050
_diffrn_reflns_theta_min 2.977
_exptl_absorpt_coefficient_mu 1.826
_exptl_absorpt_correction_T_max 1.00000
_exptl_absorpt_correction_T_min 0.64531
_exptl_absorpt_correction_type multi-scan
_exptl_absorpt_process_details
;
CrysAlisPro, Oxford Diffraction Ltd.,
Version 1.171.34.36 (release 02-08-2010 CrysAlis171 .NET)
(compiled Aug  2 2010,13:00:58)
Empirical absorption correction using spherical harmonics,
 implemented in SCALE3 ABSPACK scaling algorithm.
;
_exptl_crystal_colour colourless
_exptl_crystal_density_diffrn 1.531
_exptl_crystal_description block
_exptl_crystal_F_000 11244
_exptl_crystal_size_max 0.140
_exptl_crystal_size_mid 0.120
_exptl_crystal_size_min 0.120
_platon_squeeze_details
;
 Squeeze results suggest 6 DMF molecules per formula unit.
 These solvent molecules are included in the formula.
;
_refine_diff_density_max 1.027
_refine_diff_density_min -0.642
_refine_diff_density_rms 0.106
_refine_ls_extinction_method none
_refine_ls_goodness_of_fit_ref 1.028
_refine_ls_hydrogen_treatment constr
_refine_ls_matrix_type full
_refine_ls_number_parameters 224
_refine_ls_number_reflns 4615
_refine_ls_number_restraints 15
_refine_ls_restrained_S_all 1.027
_refine_ls_R_factor_all 0.1045
_refine_ls_R_factor_gt 0.0922
_refine_ls_shift/su_max 0.000
_refine_ls_shift/su_mean 0.000
_refine_ls_structure_factor_coef Fsqd
_refine_ls_weighting_details
;
 w=1/[\s^2^(Fo^2^)+(0.1530P)^2^+56.7914P]
 where P=(Fo^2^+2Fc^2^)/3
;
_refine_ls_weighting_scheme calc
_refine_ls_wR_factor_gt 0.2160
_refine_ls_wR_factor_ref 0.2281
_reflns_Friedel_coverage 0.000
_reflns_number_gt 3739
_reflns_number_total 4615
_reflns_threshold_expression 'I > 2\s(I)'
_cod_data_source_file c4ce00385c2.cif
_cod_data_source_block KT0219
_cod_depositor_comments 'Adding full bibliography for 7217763--7217765.cif.'
_cod_original_cell_volume 23296.4(9)
_cod_database_code 7217764
_shelx_space_group_comment
;
The symmetry employed for this shelxl refinement is uniquely defined
by the following loop, which should always be used as a source of
symmetry information in preference to the above space-group names.
They are only intended as comments.
;
_shelx_estimated_absorpt_t_min 0.784
_shelx_estimated_absorpt_t_max 0.811
_shelxl_version_number 2013-2

loop_
_space_group_symop_operation_xyz
'x, y, z'
'-y, x-y, z'
'-x+y, -x, z'
'x-y, -y, -z+1/2'
'-x, -x+y, -z+1/2'
'y, x, -z+1/2'
'x+2/3, y+1/3, z+1/3'
'-y+2/3, x-y+1/3, z+1/3'
'-x+y+2/3, -x+1/3, z+1/3'
'x-y+2/3, -y+1/3, -z+5/6'
'-x+2/3, -x+y+1/3, -z+5/6'
'y+2/3, x+1/3, -z+5/6'
'x+1/3, y+2/3, z+2/3'
'-y+1/3, x-y+2/3, z+2/3'
'-x+y+1/3, -x+2/3, z+2/3'
'x-y+1/3, -y+2/3, -z+7/6'
'-x+1/3, -x+y+2/3, -z+7/6'
'y+1/3, x+2/3, -z+7/6'
'-x, -y, -z'
'y, -x+y, -z'
'x-y, x, -z'
'-x+y, y, z-1/2'
'x, x-y, z-1/2'
'-y, -x, z-1/2'
'-x+2/3, -y+1/3, -z+1/3'
'y+2/3, -x+y+1/3, -z+1/3'
'x-y+2/3, x+1/3, -z+1/3'
'-x+y+2/3, y+1/3, z-1/6'
'x+2/3, x-y+1/3, z-1/6'
'-y+2/3, -x+1/3, z-1/6'
'-x+1/3, -y+2/3, -z+2/3'
'y+1/3, -x+y+2/3, -z+2/3'
'x-y+1/3, x+2/3, -z+2/3'
'-x+y+1/3, y+2/3, z+1/6'
'x+1/3, x-y+2/3, z+1/6'
'-y+1/3, -x+2/3, z+1/6'

loop_
_atom_site_label
_atom_site_type_symbol
_atom_site_fract_x
_atom_site_fract_y
_atom_site_fract_z
_atom_site_U_iso_or_equiv
_atom_site_adp_type
_atom_site_occupancy
_atom_site_site_symmetry_order
_atom_site_calc_flag
_atom_site_refinement_flags_posn
_atom_site_refinement_flags_adp
_atom_site_refinement_flags_occupancy
_atom_site_disorder_assembly
_atom_site_disorder_group
Zn1 Zn 0.54303(3) 0.05514(3) 0.26546(2) 0.0390(3) Uani 1 1 d . . . . .
O1 O 0.4250(2) 0.3919(2) 0.22912(4) 0.0579(8) Uani 1 1 d . . . . .
O2 O 0.4687(2) 0.3508(2) 0.25186(4) 0.0583(8) Uani 1 1 d . . . . .
O3 O 0.4487(2) 0.0211(2) 0.22555(4) 0.0575(8) Uani 1 1 d . . . . .
O4 O 0.4890(2) 0.1004(2) 0.24904(4) 0.0568(8) Uani 1 1 d . . . . .
O5 O 0.5847(3) 0.1315(2) 0.28523(5) 0.0862(13) Uani 1 1 d D . . . .
O6 O 0.6304(9) 0.2207(9) 0.2025(2) 0.092(4) Uiso 0.3333 1 d . . P . .
N1 N 0.6092(3) 0.23932(7) 0.30110(6) 0.196(15) Uiso 0.3333 1 d D . P . .
N2 N 0.6667 0.3333 0.22344(18) 0.107(3) Uiso 1 3 d S . P . .
C1 C 0.4205(3) 0.2623(3) 0.22805(6) 0.0501(10) Uani 1 1 d . . . . .
C2 C 0.4399(3) 0.2068(3) 0.23569(6) 0.0498(10) Uani 1 1 d . . . . .
H2 H 0.4591 0.2154 0.2471 0.060 Uiso 1 1 calc R U . . .
C3 C 0.4311(3) 0.1385(3) 0.22659(6) 0.0476(10) Uani 1 1 d . . . . .
C4 C 0.4022(3) 0.1256(3) 0.20996(6) 0.0504(10) Uani 1 1 d . . . . .
H4 H 0.3957 0.0785 0.2038 0.061 Uiso 1 1 calc R U . . .
C5 C 0.3825(3) 0.1811(3) 0.20212(6) 0.0478(10) Uani 1 1 d . . . . .
C6 C 0.3920(3) 0.2497(3) 0.21166(6) 0.0540(11) Uani 1 1 d . . . . .
H6 H 0.3783 0.2880 0.2066 0.065 Uiso 1 1 calc R U . . .
C7 C 0.4392(3) 0.3416(3) 0.23711(6) 0.0518(10) Uani 1 1 d . . . . .
C8 C 0.4582(3) 0.0822(3) 0.23442(6) 0.0497(10) Uani 1 1 d . . . . .
C9 C 0.3572(3) 0.1717(3) 0.18397(6) 0.0501(10) Uani 1 1 d . . . . .
C10 C 0.4146(3) 0.1849(2) 0.17105(6) 0.0477(10) Uani 1 1 d . . . . .
C11 C 0.4983(3) 0.2052(3) 0.17477(7) 0.0592(12) Uani 1 1 d . . . . .
H11 H 0.5154 0.2093 0.1863 0.071 Uiso 1 1 calc R U . . .
C12 C 0.5540(3) 0.2187(3) 0.16203(7) 0.0645(13) Uani 1 1 d . . . . .
H12 H 0.6088 0.2308 0.1648 0.077 Uiso 1 1 calc R U . . .
C13 C 0.2757(3) 0.1532(2) 0.17977(6) 0.0477(10) Uani 1 1 d . . . . .
C14 C 0.2142(3) 0.1367(3) 0.19257(7) 0.0596(12) Uani 1 1 d . . . . .
H14 H 0.2289 0.1387 0.2042 0.072 Uiso 1 1 calc R U . . .
C15 C 0.1353(3) 0.1182(3) 0.18851(7) 0.0678(14) Uani 1 1 d . . . . .
H15 H 0.0958 0.1078 0.1973 0.081 Uiso 1 1 calc R U . . .
C16A C 0.6293(3) 0.2070(2) 0.28612(6) 0.078(9) Uiso 0.1667 1 d D . P A 1
C16B C 0.5535(3) 0.1531(2) 0.29635(10) 0.072(8) Uiso 0.1667 1 d D . P A 2
C17A C 0.5553(8) 0.2209(8) 0.31690(13) 0.087 Uiso 0.1667 1 d D U P A 1
C17B C 0.6948(6) 0.2959(9) 0.2934(2) 0.087 Uiso 0.1667 1 d D U P A 2
C18A C 0.6667 0.3333 0.30147(19) 0.087 Uiso 0.5 3 d DS U P A 1
C18B C 0.5985(9) 0.2938(8) 0.31418(12) 0.087 Uiso 0.1667 1 d D U P A 2
C19 C 0.6348(11) 0.2445(11) 0.2170(3) 0.136(5) Uiso 0.6667 1 d . . P . .
C20 C 0.6667 0.3333 0.24129(15) 0.073(2) Uiso 1 3 d S . P . .

loop_
_atom_site_aniso_label
_atom_site_aniso_U_11
_atom_site_aniso_U_22
_atom_site_aniso_U_33
_atom_site_aniso_U_23
_atom_site_aniso_U_13
_atom_site_aniso_U_12
Zn1 0.0519(4) 0.0378(3) 0.0214(4) -0.00661(18) -0.00279(19) 0.0180(2)
O1 0.081(2) 0.0556(18) 0.047(2) -0.0055(14) -0.0063(16) 0.0420(17)
O2 0.084(2) 0.0575(19) 0.038(2) -0.0072(14) -0.0060(15) 0.0393(17)
O3 0.087(2) 0.0630(19) 0.0363(19) 0.0053(14) 0.0013(15) 0.0479(18)
O4 0.076(2) 0.0602(18) 0.040(2) 0.0048(13) -0.0037(15) 0.0379(17)
O5 0.116(3) 0.082(3) 0.050(2) -0.039(2) -0.018(2) 0.041(2)
C1 0.067(3) 0.051(2) 0.035(3) -0.0021(18) -0.0020(19) 0.031(2)
C2 0.061(3) 0.058(2) 0.031(2) 0.0038(18) 0.0029(18) 0.031(2)
C3 0.060(2) 0.050(2) 0.033(3) 0.0044(17) 0.0027(18) 0.028(2)
C4 0.063(3) 0.046(2) 0.043(3) -0.0014(18) 0.000(2) 0.027(2)
C5 0.065(3) 0.050(2) 0.028(3) -0.0008(17) -0.0044(18) 0.029(2)
C6 0.064(3) 0.050(2) 0.053(3) 0.002(2) 0.000(2) 0.032(2)
C7 0.065(3) 0.050(2) 0.046(3) -0.0040(19) -0.001(2) 0.033(2)
C8 0.064(3) 0.055(2) 0.036(3) 0.0110(18) 0.0069(19) 0.034(2)
C9 0.062(3) 0.041(2) 0.048(3) 0.0026(18) -0.004(2) 0.0267(19)
C10 0.059(2) 0.040(2) 0.040(3) 0.0011(16) -0.0029(19) 0.0221(19)
C11 0.060(3) 0.054(3) 0.056(3) -0.002(2) -0.009(2) 0.023(2)
C12 0.057(3) 0.068(3) 0.058(3) -0.005(2) -0.007(2) 0.024(2)
C13 0.059(3) 0.040(2) 0.038(3) 0.0011(16) -0.0031(18) 0.0203(18)
C14 0.066(3) 0.061(3) 0.043(3) 0.001(2) -0.001(2) 0.026(2)
C15 0.062(3) 0.070(3) 0.060(4) -0.001(2) 0.009(2) 0.024(3)

loop_
_atom_type_symbol
_atom_type_description
_atom_type_scat_dispersion_real
_atom_type_scat_dispersion_imag
_atom_type_scat_source
C C 0.0181 0.0091 'International Tables Vol C Tables 4.2.6.8 and 6.1.1.4'
H H 0.0000 0.0000 'International Tables Vol C Tables 4.2.6.8 and 6.1.1.4'
N N 0.0311 0.0180 'International Tables Vol C Tables 4.2.6.8 and 6.1.1.4'
O O 0.0492 0.0322 'International Tables Vol C Tables 4.2.6.8 and 6.1.1.4'
Zn Zn -1.5491 0.6778 'International Tables Vol C Tables 4.2.6.8 and 6.1.1.4'

loop_
_geom_angle_atom_site_label_1
_geom_angle_atom_site_label_2
_geom_angle_atom_site_label_3
_geom_angle
_geom_angle_site_symmetry_1
_geom_angle_site_symmetry_3
O5 Zn1 O3 97.15(16) . 4
O5 Zn1 O2 94.79(16) . 2_655
O3 Zn1 O2 167.93(14) 4 2_655
O5 Zn1 O1 104.05(16) . 5_655
O3 Zn1 O1 89.78(16) 4 5_655
O2 Zn1 O1 88.99(15) 2_655 5_655
O5 Zn1 O4 107.28(16) . .
O3 Zn1 O4 86.76(14) 4 .
O2 Zn1 O4 88.06(15) 2_655 .
O1 Zn1 O4 148.66(14) 5_655 .
O5 Zn1 Zn1 177.10(13) . 4
O3 Zn1 Zn1 85.74(10) 4 4
O2 Zn1 Zn1 82.31(10) 2_655 4
O1 Zn1 Zn1 76.12(9) 5_655 4
O4 Zn1 Zn1 72.57(10) . 4
C7 O1 Zn1 130.6(3) . 5_665
C7 O2 Zn1 123.7(3) . 3_665
C8 O3 Zn1 119.9(3) . 4
C8 O4 Zn1 135.8(3) . .
C16B O5 Zn1 135.8(4) . .
C16A O5 Zn1 131.6(3) . .
C17B N1 C16B 120.7(8) 3_665 .
C17B N1 C18B 67.4(8) 3_665 .
C16B N1 C18B 130.4(6) . .
C16A N1 C17A 147.6(6) . .
C17B N1 C17B 76.3(15) 3_665 .
C16B N1 C17B 125.4(6) . .
C18B N1 C17B 104.27(10) . .
C16A N1 C18A 108.1(6) . .
C17A N1 C18A 104.28(9) . .
C17B N1 C18B 98.8(3) 3_665 2_655
C16B N1 C18B 140.3(6) . 2_655
C18B N1 C18B 66.8(8) . 2_655
C17B N1 C18B 56.2(7) . 2_655
C20 N2 C19 109.4(9) . .
C20 N2 C19 109.4(9) . 2_655
C19 N2 C19 109.6(9) . 2_655
C20 N2 C19 109.4(9) . 3_665
C19 N2 C19 109.6(9) . 3_665
C19 N2 C19 109.6(9) 2_655 3_665
C6 C1 C2 120.2(4) . .
C6 C1 C7 119.5(4) . .
C2 C1 C7 120.0(4) . .
C1 C2 C3 119.9(4) . .
C4 C3 C2 120.0(4) . .
C4 C3 C8 120.2(4) . .
C2 C3 C8 119.7(4) . .
C3 C4 C5 120.7(4) . .
C4 C5 C6 118.0(4) . .
C4 C5 C9 121.4(4) . .
C6 C5 C9 120.4(4) . .
C1 C6 C5 121.2(4) . .
O1 C7 O2 126.8(4) . .
O1 C7 C1 117.1(4) . .
O2 C7 C1 116.1(4) . .
O4 C8 O3 125.9(4) . .
O4 C8 C3 117.2(4) . .
O3 C8 C3 116.9(4) . .
C10 C9 C13 120.0(5) . .
C10 C9 C5 120.5(4) . .
C13 C9 C5 119.4(4) . .
C9 C10 C11 121.8(5) . .
C9 C10 C13 120.1(4) . 25
C11 C10 C13 118.1(4) . 25
C12 C11 C10 121.2(5) . .
C11 C12 C15 120.9(5) . 25
C9 C13 C10 119.9(5) . 25
C9 C13 C14 121.8(5) . .
C10 C13 C14 118.3(4) 25 .
C15 C14 C13 121.9(5) . .
C14 C15 C12 119.6(5) . 25
O5 C16A N1 110.70(12) . .
O5 C16B N1 110.69(12) . .
N1 C17B N1 126.1(9) 2_655 .
N1 C17B C18B 58.8(6) 2_655 2_655
N1 C17B C18B 73.4(7) . 2_655
N1 C17B C17B 107.8(9) 2_655 3_665
N1 C17B C17B 49.7(8) . 3_665
C18B C17B C17B 94.1(9) 2_655 3_665
N1 C17B C17B 54.0(9) 2_655 2_655
N1 C17B C17B 104.0(6) . 2_655
C18B C17B C17B 87.5(9) 2_655 2_655
C17B C17B C17B 59.998(8) 3_665 2_655
N1 C18A N1 119.96(5) 2_655 .
N1 C18A N1 119.96(5) 2_655 3_665
N1 C18A N1 119.96(5) . 3_665
N1 C18B C17B 53.8(4) . 3_665
N1 C18B N1 100.5(5) . 3_665
C17B C18B N1 50.4(4) 3_665 3_665
N1 C18B C18B 66.0(5) . 2_655
C17B C18B C18B 91.4(9) 3_665 2_655
N1 C18B C18B 95.1(5) 3_665 2_655
N1 C18B C18B 109.2(5) . 3_665
C17B C18B C18B 85.0(8) 3_665 3_665
N1 C18B C18B 47.3(5) 3_665 3_665
C18B C18B C18B 60.001(7) 2_655 3_665
O6 C19 N2 128.6(17) . .

loop_
_geom_bond_atom_site_label_1
_geom_bond_atom_site_label_2
_geom_bond_distance
_geom_bond_site_symmetry_2
Zn1 O5 1.977(3) .
Zn1 O3 2.010(3) 4
Zn1 O2 2.017(3) 2_655
Zn1 O1 2.042(3) 5_655
Zn1 O4 2.050(3) .
Zn1 Zn1 3.0027(9) 4
O1 C7 1.254(6) .
O1 Zn1 2.042(3) 5_665
O2 C7 1.255(6) .
O2 Zn1 2.017(3) 3_665
O3 C8 1.264(6) .
O3 Zn1 2.010(3) 4
O4 C8 1.250(6) .
O5 C16B 1.2200(10) .
O5 C16A 1.2199(10) .
O6 C19 1.21(2) .
N1 C17B 1.433(13) 3_665
N1 C16B 1.4499(10) .
N1 C16A 1.4499(10) .
N1 C18B 1.5200(10) .
N1 C17A 1.5200(10) .
N1 C17B 1.5200(11) .
N1 C18A 1.5201(10) .
N1 C18B 1.890(12) 2_655
N2 C20 1.401(18) .
N2 C19 1.529(19) .
N2 C19 1.529(19) 2_655
N2 C19 1.529(19) 3_665
C1 C6 1.365(7) .
C1 C2 1.383(6) .
C1 C7 1.507(6) .
C2 C3 1.390(6) .
C3 C4 1.386(6) .
C3 C8 1.495(6) .
C4 C5 1.394(6) .
C5 C6 1.408(7) .
C5 C9 1.482(7) .
C9 C10 1.401(7) .
C9 C13 1.409(7) .
C10 C11 1.429(7) .
C10 C13 1.429(7) 25
C11 C12 1.367(8) .
C12 C15 1.405(8) 25
C13 C10 1.429(7) 25
C13 C14 1.432(7) .
C14 C15 1.361(8) .
C15 C12 1.406(8) 25
C17B N1 1.433(13) 2_655
C17B C18B 1.639(19) 2_655
C17B C17B 1.83(3) 3_665
C17B C17B 1.83(3) 2_655
C18A N1 1.5201(10) 2_655
C18A N1 1.5201(10) 3_665
C18B C17B 1.639(19) 3_665
C18B N1 1.890(12) 3_665
C18B C18B 1.90(3) 2_655
C18B C18B 1.90(3) 3_665

loop_
_platon_squeeze_void_nr
_platon_squeeze_void_average_x
_platon_squeeze_void_average_y
_platon_squeeze_void_average_z
_platon_squeeze_void_volume
_platon_squeeze_void_count_electrons
_platon_squeeze_void_content
1 -0.037 0.285 0.003 10319 4422 ' '
